data_7100102
loop_
_publ_author_name
'Ulrich Kortz'
'Lihua Bi.'
'Michael H. Dickman'
'Ina Dix'

_publ_section_title
;
The Ru (II)-supported heptatungstates
[HXW7O28RU(dmso)3]6 (X = P,As)
;
_journal_name_full 'Chemical Communications'
_journal_paper_doi 10.1039/b504903m
_journal_year 2005
_chemical_formula_sum 'C6 H43 Cs4 Na2 O43 P Ru S3 W7'
_chemical_formula_weight 2896.4
_space_group_IT_number 14
_symmetry_cell_setting monoclinic
_symmetry_space_group_name_Hall '-P 2yn'
_symmetry_space_group_name_H-M 'P 1 21/n 1'
_cell_angle_alpha 90.00
_cell_angle_beta 97.363(4)
_cell_angle_gamma 90.00
_cell_formula_units_Z 4
_cell_length_a 11.8045(10)
_cell_length_b 14.1144(12)
_cell_length_c 30.313(3)
_cell_measurement_temperature 100(2)
_cell_volume 5009.0(7)
_diffrn_ambient_temperature 100(2)
_exptl_crystal_density_diffrn 3.708
_refine_diff_density_rms 0.333
_cod_depositor_comments
;
The following automatic conversions were performed:
'_symmetry_cell_setting' value 'Monoclinic' changed to 'monoclinic'
according to '/home/saulius/struct/CIF-dictionaries/cif_core.dic'
dictionary named 'cif_core.dic' version 2.4.1 from 2010-06-29.

Automatic conversion script
Id: cif_fix_enum 1527 2010-12-29 10:47:43Z saulius 
;
_cod_original_sg_symbol_H-M 'P 21/n'
_cod_original_formula_sum 'C6 Cs4 H43 Na2 O43 P Ru S3 W7'
_cod_database_code 7100102

loop_
_symmetry_equiv_pos_as_xyz
'x, y, z'
'-x+1/2, y+1/2, -z+1/2'
'-x, -y, -z'
'x-1/2, -y-1/2, z-1/2'

loop_
_atom_site_label
_atom_site_type_symbol
_atom_site_fract_x
_atom_site_fract_y
_atom_site_fract_z
_atom_site_U_iso_or_equiv
_atom_site_adp_type
_atom_site_occupancy
_atom_site_symmetry_multiplicity
_atom_site_calc_flag
_atom_site_refinement_flags
_atom_site_disorder_assembly
_atom_site_disorder_group
W1 W 0.78400(3) 0.74432(3) 0.696688(12) 0.01235(8) Uani 1 1 d . . .
W2 W 0.62411(3) 0.86377(3) 0.613076(12) 0.01349(9) Uani 1 1 d . . .
W3 W 0.62816(3) 0.62766(3) 0.611047(13) 0.01393(9) Uani 1 1 d . . .
W4 W 1.06647(3) 0.86235(3) 0.728340(13) 0.01574(9) Uani 1 1 d . . .
W5 W 1.07003(3) 0.63179(3) 0.726166(13) 0.01610(9) Uani 1 1 d . . .
W6 W 0.91197(3) 0.96471(3) 0.643571(13) 0.01695(9) Uani 1 1 d . . .
W7 W 0.91854(3) 0.53061(3) 0.640160(14) 0.01828(10) Uani 1 1 d . . .
Ru1 Ru 0.67126(6) 0.75112(5) 0.50906(3) 0.01581(16) Uani 1 1 d . . .
P1 P 0.8766(2) 0.74986(17) 0.59199(8) 0.0150(5) Uani 1 1 d . . .
Cs1 Cs 0.71305(6) 0.99745(6) 0.34045(2) 0.03174(17) Uani 1 1 d . . .
Cs2 Cs 0.70332(6) 0.50222(5) 0.34112(2) 0.03118(17) Uani 1 1 d . . .
Cs3 Cs 0.74697(5) 0.99151(5) 0.75226(2) 0.02643(15) Uani 1 1 d . . .
Cs4 Cs 0.23480(8) 0.75918(6) 0.35792(3) 0.0273(2) Uani 0.75 1 d P . .
Na1 Na 0.5741(4) 0.7535(3) 0.37525(15) 0.0272(9) Uani 1 1 d . . .
S1 S 0.4914(2) 0.73859(18) 0.47647(9) 0.0218(5) Uani 1 1 d . . .
S2 S 0.7145(2) 0.87163(19) 0.46691(9) 0.0235(5) Uani 1 1 d . . .
S3 S 0.7381(2) 0.6455(2) 0.46416(9) 0.0261(6) Uani 1 1 d . . .
O1PR O 0.8366(6) 0.7540(4) 0.5423(2) 0.0189(14) Uiso 1 1 d . . .
O1P1 O 0.7674(5) 0.7470(4) 0.6183(2) 0.0128(12) Uiso 1 1 d . . .
O2P1 O 0.9481(6) 0.8369(5) 0.6072(2) 0.0213(15) Uiso 1 1 d . . .
O3P1 O 0.9485(6) 0.6610(5) 0.6039(2) 0.0211(15) Uiso 1 1 d . . .
O12 O 0.6670(5) 0.8359(4) 0.6773(2) 0.0143(13) Uiso 1 1 d . . .
O13 O 0.6695(5) 0.6523(4) 0.6762(2) 0.0140(13) Uiso 1 1 d . . .
O146 O 0.8908(5) 0.8452(4) 0.6921(2) 0.0144(13) Uiso 1 1 d . . .
O157 O 0.8933(5) 0.6474(5) 0.6898(2) 0.0154(13) Uiso 1 1 d . . .
O1T O 0.7730(6) 0.7419(4) 0.7526(2) 0.0181(14) Uiso 1 1 d . . .
O23 O 0.5436(6) 0.7443(4) 0.6153(2) 0.0157(13) Uiso 1 1 d . . .
O26 O 0.7556(6) 0.9412(5) 0.6191(2) 0.0204(15) Uiso 1 1 d . . .
O2RU O 0.6226(6) 0.8493(5) 0.5542(2) 0.0179(14) Uiso 1 1 d . . .
O2T O 0.5167(6) 0.9448(5) 0.6176(2) 0.0201(15) Uiso 1 1 d . . .
O37 O 0.7614(6) 0.5523(5) 0.6174(2) 0.0192(14) Uiso 1 1 d . . .
O3RU O 0.6298(6) 0.6465(5) 0.5522(2) 0.0181(14) Uiso 1 1 d . . .
O3T O 0.5222(6) 0.5436(5) 0.6135(2) 0.0220(15) Uiso 1 1 d . . .
O45A O 1.0345(6) 0.7452(4) 0.7575(2) 0.0187(14) Uiso 1 1 d . . .
O45B O 1.1000(6) 0.7490(4) 0.6834(2) 0.0185(14) Uiso 1 1 d . . .
O46 O 1.0617(6) 0.9388(5) 0.6762(2) 0.0176(14) Uiso 1 1 d . . .
O4A O 1.0075(6) 0.9389(5) 0.7655(2) 0.0206(15) Uiso 1 1 d . . .
O4B O 1.2131(6) 0.8713(5) 0.7458(2) 0.0218(15) Uiso 1 1 d . . .
O57 O 1.0673(6) 0.5597(5) 0.6728(2) 0.0193(14) Uiso 1 1 d . . .
O5A O 1.0122(6) 0.5522(5) 0.7620(2) 0.0200(15) Uiso 1 1 d . . .
O5B O 1.2168(6) 0.6239(5) 0.7435(2) 0.0224(15) Uiso 1 1 d . . .
O6A O 0.9596(6) 1.0298(5) 0.6012(3) 0.0288(17) Uiso 1 1 d . . .
O6B O 0.8777(6) 1.0529(5) 0.6801(2) 0.0238(16) Uiso 1 1 d . . .
O7A O 0.8883(6) 0.4393(5) 0.6757(2) 0.0255(16) Uiso 1 1 d . . .
O7B O 0.9650(7) 0.4693(6) 0.5966(3) 0.0299(17) Uiso 1 1 d . . .
O1S1 O 0.4562(7) 0.7821(6) 0.4332(3) 0.0356(19) Uiso 1 1 d . . .
O1S2 O 0.7093(7) 0.8587(6) 0.4180(3) 0.0331(18) Uiso 1 1 d . . .
O1S3 O 0.6714(7) 0.6234(6) 0.4210(3) 0.0335(19) Uiso 1 1 d . . .
O1W O 0.3242(7) 0.7486(5) 0.7129(3) 0.0275(17) Uiso 1 1 d . . .
O2W O 0.4516(7) 0.8733(5) 0.3422(3) 0.0296(17) Uiso 1 1 d . . .
O3W O 0.4456(7) 0.6350(6) 0.3449(3) 0.0307(18) Uiso 1 1 d . . .
O4W O 0.7265(9) 0.7462(6) 0.3338(3) 0.045(2) Uiso 1 1 d . . .
O5W O 0.4971(10) 0.7442(7) 0.6940(4) 0.055(3) Uiso 1 1 d . . .
O6W O 1.1518(10) 0.8618(9) 0.5687(4) 0.069(3) Uiso 1 1 d . . .
O7W O 0.8464(10) 0.3415(9) 0.5339(4) 0.071(3) Uiso 1 1 d . . .
O8W O 0.3213(12) 0.7418(8) 0.6446(5) 0.075(4) Uiso 1 1 d . . .
O9W O 0.4706(11) 0.8571(9) 0.7270(4) 0.077(4) Uiso 1 1 d . . .
O10W O 0.8762(11) 1.1508(9) 0.5293(4) 0.077(4) Uiso 1 1 d . . .
O11W O 0.4831(12) 0.6398(10) 0.7294(5) 0.088(4) Uiso 1 1 d . . .
O12W O 1.1525(12) 0.6564(10) 0.5663(5) 0.090(4) Uiso 1 1 d . . .
C1S1 C 0.3950(11) 0.7743(9) 0.5135(4) 0.033(3) Uiso 1 1 d . . .
C2S1 C 0.4455(10) 0.6154(9) 0.4706(4) 0.035(3) Uiso 1 1 d . . .
C1S2 C 0.6222(11) 0.9718(9) 0.4723(4) 0.038(3) Uiso 1 1 d . . .
C2S2 C 0.8492(11) 0.9225(10) 0.4869(4) 0.041(3) Uiso 1 1 d . . .
C1S3 C 0.7740(13) 0.5390(11) 0.4936(5) 0.055(4) Uiso 1 1 d . . .
C2S3 C 0.8760(13) 0.6783(11) 0.4507(5) 0.050(4) Uiso 1 1 d . . .

loop_
_atom_site_aniso_label
_atom_site_aniso_U_11
_atom_site_aniso_U_22
_atom_site_aniso_U_33
_atom_site_aniso_U_23
_atom_site_aniso_U_13
_atom_site_aniso_U_12
W1 0.00911(16) 0.01248(18) 0.01573(17) 0.00028(14) 0.00259(13) 0.00006(14)
W2 0.01152(18) 0.01233(18) 0.01647(19) -0.00104(14) 0.00126(14) 0.00135(14)
W3 0.01092(18) 0.01185(18) 0.0190(2) -0.00139(14) 0.00199(15) -0.00104(14)
W4 0.01077(18) 0.01614(19) 0.0205(2) -0.00279(15) 0.00267(15) -0.00076(14)
W5 0.01096(18) 0.01560(19) 0.0219(2) 0.00211(15) 0.00275(15) 0.00111(14)
W6 0.01532(19) 0.01458(19) 0.0210(2) -0.00027(15) 0.00242(15) -0.00302(15)
W7 0.01428(19) 0.01449(19) 0.0260(2) -0.00142(16) 0.00228(16) 0.00312(15)
Ru1 0.0148(3) 0.0173(4) 0.0153(3) -0.0022(3) 0.0018(3) -0.0005(3)
P1 0.0106(10) 0.0171(12) 0.0178(11) -0.0016(10) 0.0038(9) 0.0001(9)
Cs1 0.0204(3) 0.0425(4) 0.0325(4) 0.0111(3) 0.0042(3) -0.0078(3)
Cs2 0.0214(3) 0.0388(4) 0.0340(4) -0.0134(3) 0.0065(3) 0.0045(3)
Cs3 0.0171(3) 0.0286(4) 0.0338(4) -0.0153(3) 0.0041(3) 0.0015(3)
Cs4 0.0217(4) 0.0269(5) 0.0322(5) 0.0033(4) -0.0006(4) -0.0002(4)
Na1 0.031(2) 0.025(2) 0.025(2) -0.0025(18) 0.0040(18) -0.0019(18)
S1 0.0177(12) 0.0279(14) 0.0193(12) -0.0025(10) 0.0000(9) 0.0007(10)
S2 0.0281(14) 0.0234(13) 0.0193(12) -0.0024(10) 0.0042(11) -0.0047(11)
S3 0.0260(13) 0.0267(14) 0.0252(13) -0.0082(11) 0.0025(11) 0.0067(11)

loop_
_geom_bond_atom_site_label_1
_geom_bond_atom_site_label_2
_geom_bond_distance
_geom_bond_site_symmetry_2
_geom_bond_publ_flag
W1 O1T 1.715(7) . ?
W1 O157 1.909(6) . ?
W1 O146 1.918(6) . ?
W1 O13 1.919(6) . ?
W1 O12 1.928(6) . ?
W1 O1P1 2.359(6) . ?
W1 Cs3 3.9230(8) . ?
W1 Cs3 3.9251(8) 2_646 ?
W2 O2T 1.726(7) . ?
W2 O2RU 1.794(6) . ?
W2 O26 1.887(7) . ?
W2 O23 1.941(6) . ?
W2 O12 1.988(6) . ?
W2 O1P1 2.352(6) . ?
W3 O3T 1.733(7) . ?
W3 O3RU 1.806(7) . ?
W3 O37 1.888(7) . ?
W3 O23 1.938(6) . ?
W3 O13 2.003(6) . ?
W3 O1P1 2.345(6) . ?
W4 O4B 1.749(7) . ?
W4 O4A 1.767(7) . ?
W4 O46 1.908(6) . ?
W4 O45A 1.934(7) . ?
W4 O45B 2.171(7) . ?
W4 O146 2.232(6) . ?
W4 Cs1 4.0533(8) 3_776 ?
W4 Cs2 4.0665(9) 4_676 ?
W4 Cs3 4.3330(8) . ?
W5 O5B 1.748(7) . ?
W5 O5A 1.760(7) . ?
W5 O57 1.906(7) . ?
W5 O45A 1.935(7) . ?
W5 O45B 2.159(7) . ?
W5 O157 2.242(6) . ?
W5 Cs2 4.0367(8) 3_766 ?
W5 Cs1 4.0841(9) 4_676 ?
W5 Cs3 4.3564(8) 2_646 ?
W6 O6A 1.731(8) . ?
W6 O6B 1.749(7) . ?
W6 O26 1.929(7) . ?
W6 O46 1.947(7) . ?
W6 O2P1 2.184(7) . ?
W6 O146 2.273(6) . ?
W6 Cs3 4.0542(8) . ?
W6 Cs4 4.2628(10) 3_676 ?
W6 Cs1 4.4231(9) 3_776 ?
W7 O7B 1.725(8) . ?
W7 O7A 1.745(7) . ?
W7 O37 1.919(7) . ?
W7 O57 1.946(7) . ?
W7 O3P1 2.195(7) . ?
W7 O157 2.279(6) . ?
W7 Cs3 4.0485(8) 2_646 ?
W7 Cs2 4.4511(9) 3_766 ?
W7 Cs4 4.4762(10) 3_666 ?
Ru1 O3RU 2.072(7) . ?
Ru1 O1PR 2.079(7) . ?
Ru1 O2RU 2.080(7) . ?
Ru1 S2 2.226(3) . ?
Ru1 S3 2.230(3) . ?
Ru1 S1 2.231(3) . ?
P1 O1PR 1.520(7) . ?
P1 O2P1 1.528(7) . ?
P1 O3P1 1.531(7) . ?
P1 O1P1 1.601(7) . ?
Cs1 O46 2.912(7) 3_776 ?
Cs1 O1S2 3.064(8) . ?
Cs1 O5A 3.214(7) 4_575 ?
Cs1 O2T 3.243(7) 3_676 ?
Cs1 O5B 3.407(7) 4_575 ?
Cs1 O4B 3.407(7) 3_776 ?
Cs1 O9W 3.458(13) 3_676 ?
Cs1 O2W 3.555(8) . ?
Cs1 O4W 3.557(9) . ?
Cs1 O6W 3.598(12) 3_776 ?
Cs1 O8W 3.736(11) 3_676 ?
Cs1 Na1 4.012(4) . ?
Cs2 O57 2.928(7) 3_766 ?
Cs2 O1S3 3.027(8) . ?
Cs2 O4A 3.151(7) 4_575 ?
Cs2 O3T 3.215(7) 3_666 ?
Cs2 O5B 3.355(7) 3_766 ?
Cs2 O4B 3.412(7) 4_575 ?
Cs2 O4W 3.464(9) . ?
Cs2 O8W 3.489(11) 3_666 ?
Cs2 O11W 3.496(14) 3_666 ?
Cs2 O3W 3.588(8) . ?
Cs2 W5 4.0367(8) 3_766 ?
Cs2 Na1 4.047(4) . ?
Cs3 O7A 2.960(7) 2_656 ?
Cs3 O6B 2.963(7) . ?
Cs3 O4A 3.139(7) . ?
Cs3 O5A 3.152(7) 2_656 ?
Cs3 O13 3.207(6) 2_656 ?
Cs3 O12 3.213(6) . ?
Cs3 O146 3.357(6) . ?
Cs3 O157 3.378(6) 2_656 ?
Cs3 O1T 3.536(6) . ?
Cs3 O1T 3.544(6) 2_656 ?
Cs3 O9W 3.767(13) . ?
Cs3 O11W 3.793(14) 2_656 ?
Cs4 O3W 3.110(8) . ?
Cs4 O2W 3.112(8) . ?
Cs4 O6B 3.120(7) 3_676 ?
Cs4 O1S1 3.258(9) . ?
Cs4 O7A 3.258(7) 3_666 ?
Cs4 O1T 3.283(7) 4_575 ?
Cs4 O7W 3.806(12) 3_666 ?
Cs4 Na1 3.973(5) . ?
Cs4 W6 4.2628(10) 3_676 ?
Cs4 W7 4.4762(10) 3_666 ?
Cs4 Cs3 4.7871(12) 4_575 ?
Cs4 Cs3 4.8752(12) 3_676 ?
Na1 O4W 2.325(11) . ?
Na1 O2W 2.362(9) . ?
Na1 O3W 2.364(9) . ?
Na1 O1S1 2.412(10) . ?
Na1 O1S2 2.428(9) . ?
Na1 O1S3 2.492(9) . ?
Na1 S1 3.344(5) . ?
S1 O1S1 1.459(9) . ?
S1 C1S1 1.771(13) . ?
S1 C2S1 1.823(13) . ?
S2 O1S2 1.488(8) . ?
S2 C2S2 1.778(13) . ?
S2 C1S2 1.805(13) . ?
S3 O1S3 1.471(8) . ?
S3 C1S3 1.772(16) . ?
S3 C2S3 1.788(15) . ?
O13 Cs3 3.207(6) 2_646 ?
O157 Cs3 3.378(6) 2_646 ?
O1T Cs4 3.283(7) 4_676 ?
O1T Cs3 3.544(6) 2_646 ?
O2T Cs1 3.243(7) 3_676 ?
O3T Cs2 3.215(7) 3_666 ?
O46 Cs1 2.912(6) 3_776 ?
O4A Cs2 3.151(7) 4_676 ?
O4B Cs1 3.407(7) 3_776 ?
O4B Cs2 3.412(7) 4_676 ?
O57 Cs2 2.928(7) 3_766 ?
O5A Cs3 3.152(7) 2_646 ?
O5A Cs1 3.214(7) 4_676 ?
O5B Cs2 3.355(7) 3_766 ?
O5B Cs1 3.407(7) 4_676 ?
O6B Cs4 3.120(7) 3_676 ?
O7A Cs3 2.960(7) 2_646 ?
O7A Cs4 3.258(7) 3_666 ?
O6W Cs1 3.598(12) 3_776 ?
O7W Cs4 3.806(12) 3_666 ?
O8W Cs2 3.489(11) 3_666 ?
O8W Cs1 3.736(11) 3_676 ?
O9W Cs1 3.458(13) 3_676 ?
O11W Cs2 3.496(14) 3_666 ?
O11W Cs3 3.793(14) 2_646 ?
